data_7154089
loop_
_publ_author_name
'Aillard, Boris'
'Robertson, Naomi S.'
'Baldwin, Adam R.'
'Robins, Siobhan'
'Jamieson, Andrew G.'

_publ_section_title
;
 Robust asymmetric synthesis of unnatural alkenyl amino acids for
 conformationally constrained \a-helix peptides.
;
_journal_issue 43
_journal_name_full 'Organic &amp; biomolecular chemistry'
_journal_page_first 8775
_journal_page_last 8782
_journal_paper_doi 10.1039/c4ob01832j
_journal_volume 12
_journal_year 2014
_chemical_absolute_configuration ,syn
_chemical_formula_moiety 'C32 H32 F N3 Ni O3, C4 H8 O2'
_chemical_formula_sum 'C36 H40 F N3 Ni O5'
_chemical_formula_weight 672.42
_chemical_name_systematic
; 
 ? 
;
_space_group_IT_number 4
_symmetry_cell_setting monoclinic
_symmetry_space_group_name_Hall 'P 2yb'
_symmetry_space_group_name_H-M 'P 1 21 1'
_atom_sites_solution_hydrogens geom
_atom_sites_solution_primary direct
_atom_sites_solution_secondary difmap
_audit_creation_method SHELXL-97
_cell_angle_alpha 90.00
_cell_angle_beta 101.348(6)
_cell_angle_gamma 90.00
_cell_formula_units_Z 2
_cell_length_a 9.054(3)
_cell_length_b 14.587(4)
_cell_length_c 12.850(4)
_cell_measurement_reflns_used 683
_cell_measurement_temperature 150(2)
_cell_measurement_theta_max 23.159
_cell_measurement_theta_min 2.534
_cell_volume 1663.9(9)
_computing_cell_refinement 'Bruker SMART'
_computing_data_collection 'Bruker SMART'
_computing_data_reduction 'Bruker SHELXTL'
_computing_molecular_graphics 'Bruker SHELXTL'
_computing_publication_material 'Bruker SHELXTL'
_computing_structure_refinement 'SHELXL-97 (Sheldrick, 1997)'
_computing_structure_solution 'SHELXS-97 (Sheldrick, 1990)'
_diffrn_ambient_temperature 150(2)
_diffrn_measured_fraction_theta_full 1.000
_diffrn_measured_fraction_theta_max 1.000
_diffrn_measurement_device_type 'Bruker Apex 2000 CCD area detector'
_diffrn_measurement_method 'phi and omega scans'
_diffrn_radiation_monochromator graphite
_diffrn_radiation_source 'fine-focus sealed tube'
_diffrn_radiation_type MoK\a
_diffrn_radiation_wavelength 0.71073
_diffrn_reflns_av_R_equivalents 0.0973
_diffrn_reflns_av_sigmaI/netI 0.1548
_diffrn_reflns_limit_h_max 11
_diffrn_reflns_limit_h_min -11
_diffrn_reflns_limit_k_max 17
_diffrn_reflns_limit_k_min -17
_diffrn_reflns_limit_l_max 15
_diffrn_reflns_limit_l_min -15
_diffrn_reflns_number 13122
_diffrn_reflns_theta_full 25.99
_diffrn_reflns_theta_max 25.99
_diffrn_reflns_theta_min 1.62
_exptl_absorpt_coefficient_mu 0.635
_exptl_absorpt_correction_T_max 0.894
_exptl_absorpt_correction_T_min 0.406
_exptl_absorpt_correction_type empirical
_exptl_absorpt_process_details
;
absorption correction based on 3954 reflections(SADABS);Rint 0.1397 before
correction and 0.0661 after.
;
_exptl_crystal_colour red
_exptl_crystal_density_diffrn 1.342
_exptl_crystal_density_method 'not measured'
_exptl_crystal_description plate
_exptl_crystal_F_000 708
_exptl_crystal_size_max 0.39
_exptl_crystal_size_mid 0.24
_exptl_crystal_size_min 0.07
_refine_diff_density_max 0.493
_refine_diff_density_min -0.628
_refine_diff_density_rms 0.069
_refine_ls_abs_structure_details 'Flack H D (1983), Acta Cryst. A39, 876-881'
_refine_ls_abs_structure_Flack 0.072(18)
_refine_ls_extinction_method none
_refine_ls_goodness_of_fit_ref 0.877
_refine_ls_hydrogen_treatment constr
_refine_ls_matrix_type full
_refine_ls_number_parameters 417
_refine_ls_number_reflns 6380
_refine_ls_number_restraints 1
_refine_ls_restrained_S_all 0.877
_refine_ls_R_factor_all 0.0940
_refine_ls_R_factor_gt 0.0602
_refine_ls_shift/su_max 0.000
_refine_ls_shift/su_mean 0.000
_refine_ls_structure_factor_coef Fsqd
_refine_ls_weighting_details 'calc w=1/[\s^2^(Fo^2^)+(0.0198P)^2^+0.0000P] where P=(Fo^2^+2Fc^2^)/3'
_refine_ls_weighting_scheme calc
_refine_ls_wR_factor_gt 0.0964
_refine_ls_wR_factor_ref 0.1082
_reflns_number_gt 4276
_reflns_number_total 6380
_reflns_threshold_expression >2sigma(I)
_cod_data_source_file c4ob01832j2.cif
_cod_data_source_block 14079
_cod_depositor_comments
;
The following automatic conversions were performed:

'_symmetry_cell_setting' value 'Monoclinic' changed to 'monoclinic'
according to
/usr/data/users/saulius/crontab/automatic-downloads/rss-feeds/RSC/lib/dictionaries/cif_core.dic
dictionary named 'cif_core.dic' version 2.4.2 from 2011-04-26.

Automatic conversion script
Id: cif_fix_values 2827 2014-09-09 07:05:25Z andrius 

 Adding full bibliography for 7154086--7154091.cif.
;
_cod_original_cell_volume 1664.0(8)
_cod_original_sg_symbol_H-M P2(1)
_cod_database_code 7154089

loop_
_symmetry_equiv_pos_as_xyz
'x, y, z'
'-x, y+1/2, -z'

loop_
_atom_site_label
_atom_site_type_symbol
_atom_site_fract_x
_atom_site_fract_y
_atom_site_fract_z
_atom_site_U_iso_or_equiv
_atom_site_adp_type
_atom_site_occupancy
_atom_site_symmetry_multiplicity
_atom_site_calc_flag
_atom_site_refinement_flags
Ni1 Ni 0.78097(7) 0.95707(5) 0.35447(5) 0.02421(16) Uani 1 1 d .
F1 F 0.5895(4) 1.0076(2) 0.5228(3) 0.0571(11) Uani 1 1 d .
O1 O 0.8499(4) 0.8540(2) 0.4349(3) 0.0314(9) Uani 1 1 d .
O2 O 0.8226(4) 0.7031(2) 0.4398(3) 0.0300(9) Uani 1 1 d .
O3 O 0.8262(4) 1.1956(3) 0.2273(3) 0.0379(10) Uani 1 1 d .
N1 N 0.6363(5) 0.8822(3) 0.2768(3) 0.0226(10) Uani 1 1 d .
N2 N 0.7166(5) 1.0607(3) 0.2778(3) 0.0245(10) Uani 1 1 d .
N3 N 0.9359(5) 1.0325(3) 0.4377(3) 0.0244(10) Uani 1 1 d .
C1 C 0.7886(5) 0.7780(3) 0.3964(4) 0.0247(12) Uani 1 1 d .
C2 C 0.6814(6) 0.7845(3) 0.2927(4) 0.0242(12) Uani 1 1 d .
H2 H 0.5904 0.7464 0.2953 0.029 Uiso 1 1 calc R
C3 C 0.5101(6) 0.9063(4) 0.2137(4) 0.0252(14) Uani 1 1 d .
C4 C 0.3984(6) 0.8338(3) 0.1693(4) 0.0249(12) Uani 1 1 d .
C5 C 0.3744(6) 0.8088(4) 0.0637(4) 0.0312(13) Uani 1 1 d .
H5 H 0.4319 0.8364 0.0177 0.037 Uiso 1 1 calc R
C6 C 0.2657(6) 0.7431(4) 0.0246(5) 0.0392(15) Uani 1 1 d .
H6 H 0.2497 0.7258 -0.0480 0.047 Uiso 1 1 calc R
C7 C 0.1810(6) 0.7031(4) 0.0910(5) 0.0437(16) Uani 1 1 d .
H7 H 0.1051 0.6596 0.0638 0.052 Uiso 1 1 calc R
C8 C 0.2073(6) 0.7264(4) 0.1960(5) 0.0364(14) Uani 1 1 d .
H8 H 0.1514 0.6975 0.2420 0.044 Uiso 1 1 calc R
C9 C 0.3141(6) 0.7915(3) 0.2360(4) 0.0270(12) Uani 1 1 d .
H9 H 0.3304 0.8076 0.3090 0.032 Uiso 1 1 calc R
C10 C 0.4720(6) 1.0014(4) 0.1892(4) 0.0259(14) Uani 1 1 d .
C11 C 0.3263(6) 1.0203(4) 0.1297(4) 0.0270(13) Uani 1 1 d .
H11 H 0.2586 0.9709 0.1088 0.032 Uiso 1 1 calc R
C12 C 0.2810(6) 1.1068(4) 0.1017(4) 0.0305(13) Uani 1 1 d .
H12 H 0.1829 1.1171 0.0609 0.037 Uiso 1 1 calc R
C13 C 0.3754(6) 1.1798(4) 0.1318(4) 0.0347(14) Uani 1 1 d .
H13 H 0.3425 1.2405 0.1128 0.042 Uiso 1 1 calc R
C14 C 0.5180(6) 1.1645(3) 0.1896(4) 0.0299(13) Uani 1 1 d .
H14 H 0.5824 1.2155 0.2106 0.036 Uiso 1 1 calc R
C15 C 0.5710(6) 1.0769(3) 0.2183(4) 0.0232(12) Uani 1 1 d .
C16 C 0.8287(6) 1.1260(3) 0.2820(4) 0.0264(13) Uani 1 1 d .
C17 C 0.9670(6) 1.1042(3) 0.3627(4) 0.0267(12) Uani 1 1 d .
H17 H 1.0056 1.1609 0.4027 0.032 Uiso 1 1 calc R
C18 C 1.0908(6) 1.0629(4) 0.3089(5) 0.0397(15) Uani 1 1 d .
H18A H 1.1766 1.1058 0.3141 0.048 Uiso 1 1 calc R
H18B H 1.0501 1.0501 0.2331 0.048 Uiso 1 1 calc R
C19 C 1.1417(6) 0.9726(5) 0.3698(4) 0.0446(17) Uani 1 1 d .
H19A H 1.0952 0.9183 0.3300 0.054 Uiso 1 1 calc R
H19B H 1.2527 0.9660 0.3839 0.054 Uiso 1 1 calc R
C20 C 1.0840(6) 0.9857(3) 0.4719(4) 0.0309(14) Uani 1 1 d .
H20A H 1.0714 0.9260 0.5057 0.037 Uiso 1 1 calc R
H20B H 1.1541 1.0242 0.5227 0.037 Uiso 1 1 calc R
C21 C 0.8868(6) 1.0700(4) 0.5336(4) 0.0292(13) Uani 1 1 d .
H21A H 0.9717 1.1046 0.5762 0.035 Uiso 1 1 calc R
H21B H 0.8642 1.0180 0.5775 0.035 Uiso 1 1 calc R
C22 C 0.7513(6) 1.1317(4) 0.5106(4) 0.0279(13) Uani 1 1 d .
C23 C 0.6067(7) 1.0990(4) 0.5054(5) 0.0389(15) Uani 1 1 d .
C24 C 0.4815(7) 1.1536(5) 0.4864(5) 0.0457(18) Uani 1 1 d .
H24 H 0.3843 1.1287 0.4856 0.055 Uiso 1 1 calc R
C25 C 0.4999(7) 1.2458(5) 0.4685(5) 0.0453(18) Uani 1 1 d .
H25 H 0.4143 1.2847 0.4537 0.054 Uiso 1 1 calc R
C26 C 0.6390(7) 1.2812(4) 0.4716(4) 0.0376(15) Uani 1 1 d .
H26 H 0.6501 1.3445 0.4578 0.045 Uiso 1 1 calc R
C27 C 0.7652(6) 1.2257(4) 0.4947(4) 0.0325(14) Uani 1 1 d .
H27 H 0.8624 1.2519 0.4998 0.039 Uiso 1 1 calc R
C28 C 0.7542(6) 0.7515(4) 0.1996(4) 0.0290(13) Uani 1 1 d .
H28A H 0.6882 0.7696 0.1318 0.035 Uiso 1 1 calc R
H28B H 0.8518 0.7833 0.2039 0.035 Uiso 1 1 calc R
C29 C 0.7808(6) 0.6490(4) 0.1981(5) 0.0353(14) Uani 1 1 d .
H29A H 0.8438 0.6355 0.1451 0.042 Uiso 1 1 calc R
H29B H 0.8385 0.6301 0.2685 0.042 Uiso 1 1 calc R
C30 C 0.6398(7) 0.5920(4) 0.1725(5) 0.0443(16) Uani 1 1 d .
H30A H 0.5775 0.6033 0.2265 0.053 Uiso 1 1 calc R
H30B H 0.5805 0.6108 0.1026 0.053 Uiso 1 1 calc R
C31 C 0.6752(8) 0.4915(4) 0.1700(6) 0.060(2) Uani 1 1 d .
H31 H 0.7329 0.4719 0.1199 0.072 Uiso 1 1 calc R
C32 C 0.6341(12) 0.4294(5) 0.2301(7) 0.109(4) Uani 1 1 d .
H32A H 0.5762 0.4460 0.2813 0.131 Uiso 1 1 calc R
H32B H 0.6617 0.3672 0.2230 0.131 Uiso 1 1 calc R
O4 O 0.0094(6) 0.4887(3) 0.0283(5) 0.0855(19) Uani 1 1 d .
O5 O 0.1659(6) 0.3836(4) 0.1032(5) 0.113(3) Uani 1 1 d .
C33 C 0.1271(7) 0.4479(5) 0.0355(5) 0.0514(16) Uani 1 1 d .
C34 C 0.2485(8) 0.4755(5) -0.0202(5) 0.068(2) Uani 1 1 d .
H34A H 0.2043 0.5059 -0.0871 0.102 Uiso 1 1 calc R
H34B H 0.3042 0.4210 -0.0350 0.102 Uiso 1 1 calc R
H34C H 0.3173 0.5179 0.0246 0.102 Uiso 1 1 calc R
C35 C 0.0626(10) 0.3593(10) 0.1703(9) 0.193(8) Uani 1 1 d .
H35A H -0.0190 0.4056 0.1610 0.232 Uiso 1 1 calc R
H35B H 0.0162 0.2995 0.1466 0.232 Uiso 1 1 calc R
C36 C 0.1253(12) 0.3534(7) 0.2757(7) 0.118(4) Uani 1 1 d .
H36A H 0.2046 0.3066 0.2864 0.176 Uiso 1 1 calc R
H36B H 0.0475 0.3364 0.3156 0.176 Uiso 1 1 calc R
H36C H 0.1687 0.4128 0.3009 0.176 Uiso 1 1 calc R

loop_
_atom_site_aniso_label
_atom_site_aniso_U_11
_atom_site_aniso_U_22
_atom_site_aniso_U_33
_atom_site_aniso_U_23
_atom_site_aniso_U_13
_atom_site_aniso_U_12
Ni1 0.0213(3) 0.0203(3) 0.0292(3) -0.0002(4) 0.0007(3) -0.0010(4)
F1 0.041(2) 0.046(2) 0.090(3) -0.0061(19) 0.026(2) -0.0151(17)
O1 0.026(2) 0.026(2) 0.040(3) 0.0072(19) 0.0005(19) -0.0030(18)
O2 0.027(2) 0.023(2) 0.039(2) 0.0048(18) 0.0050(18) 0.0023(17)
O3 0.034(2) 0.039(3) 0.039(3) 0.012(2) 0.0036(19) -0.011(2)
N1 0.020(3) 0.018(2) 0.031(3) 0.003(2) 0.006(2) 0.005(2)
N2 0.019(2) 0.025(3) 0.029(3) 0.005(2) 0.004(2) -0.003(2)
N3 0.022(3) 0.027(3) 0.026(3) -0.002(2) 0.008(2) 0.004(2)
C1 0.016(3) 0.022(3) 0.037(3) -0.001(3) 0.007(3) 0.000(2)
C2 0.022(3) 0.016(3) 0.032(3) 0.002(2) -0.001(2) -0.003(2)
C3 0.024(3) 0.030(3) 0.023(3) -0.005(2) 0.009(3) 0.002(3)
C4 0.021(3) 0.023(3) 0.029(3) -0.003(2) 0.000(2) 0.003(2)
C5 0.027(3) 0.034(3) 0.031(3) -0.005(3) 0.002(3) -0.001(3)
C6 0.037(4) 0.035(4) 0.039(4) -0.012(3) -0.007(3) 0.003(3)
C7 0.031(4) 0.043(4) 0.054(4) -0.008(3) 0.000(3) -0.014(3)
C8 0.030(3) 0.034(4) 0.047(4) -0.001(3) 0.012(3) -0.009(3)
C9 0.022(3) 0.028(3) 0.029(3) 0.003(2) 0.000(2) 0.003(2)
C10 0.025(3) 0.024(3) 0.030(3) 0.001(2) 0.009(3) 0.006(3)
C11 0.026(3) 0.027(3) 0.028(3) 0.000(2) 0.005(3) -0.004(2)
C12 0.024(3) 0.033(3) 0.031(3) 0.007(3) -0.002(3) 0.006(3)
C13 0.038(4) 0.030(3) 0.037(4) 0.005(3) 0.010(3) 0.008(3)
C14 0.031(3) 0.024(3) 0.035(3) 0.004(2) 0.005(3) 0.000(3)
C15 0.022(3) 0.021(3) 0.026(3) -0.002(2) 0.003(2) 0.002(2)
C16 0.031(3) 0.023(3) 0.026(3) -0.005(2) 0.006(3) -0.004(2)
C17 0.028(3) 0.024(3) 0.029(3) -0.001(2) 0.008(3) 0.002(2)
C18 0.023(3) 0.054(4) 0.047(4) -0.004(3) 0.018(3) 0.001(3)
C19 0.025(3) 0.058(5) 0.051(4) -0.017(4) 0.007(3) 0.006(3)
C20 0.025(3) 0.026(3) 0.039(3) -0.005(2) 0.000(3) -0.002(2)
C21 0.021(3) 0.041(3) 0.024(3) 0.007(3) 0.001(2) -0.004(3)
C22 0.027(3) 0.033(3) 0.025(3) -0.009(2) 0.007(2) -0.003(3)
C23 0.036(4) 0.034(4) 0.048(4) -0.010(3) 0.013(3) -0.007(3)
C24 0.032(4) 0.063(5) 0.044(4) -0.014(4) 0.011(3) -0.005(3)
C25 0.035(4) 0.063(5) 0.039(4) -0.014(3) 0.010(3) 0.019(3)
C26 0.043(4) 0.034(4) 0.035(4) -0.003(3) 0.005(3) 0.006(3)
C27 0.031(4) 0.039(4) 0.029(3) -0.006(3) 0.008(3) 0.003(3)
C28 0.025(3) 0.030(3) 0.032(3) -0.008(3) 0.005(3) 0.003(2)
C29 0.037(4) 0.027(3) 0.043(4) -0.003(3) 0.010(3) 0.004(3)
C30 0.055(4) 0.024(3) 0.056(4) -0.003(3) 0.015(3) -0.002(3)
C31 0.072(6) 0.041(4) 0.064(5) -0.010(4) 0.004(4) 0.003(3)
C32 0.203(11) 0.047(6) 0.091(7) 0.003(5) 0.060(7) -0.024(6)
O4 0.053(3) 0.069(4) 0.130(5) 0.035(3) 0.009(3) 0.013(3)
O5 0.061(4) 0.129(5) 0.159(6) 0.113(5) 0.043(4) 0.048(3)
C33 0.049(4) 0.039(4) 0.065(4) 0.002(4) 0.007(3) 0.008(4)
C34 0.083(5) 0.058(6) 0.075(5) 0.003(4) 0.045(4) -0.001(4)
C35 0.049(6) 0.354(19) 0.188(13) 0.217(14) 0.050(8) 0.044(9)
C36 0.165(11) 0.110(8) 0.094(8) -0.041(6) 0.065(8) -0.050(8)

loop_
_atom_type_symbol
_atom_type_description
_atom_type_scat_dispersion_real
_atom_type_scat_dispersion_imag
_atom_type_scat_source
C C 0.0033 0.0016 'International Tables Vol C Tables 4.2.6.8 and 6.1.1.4'
H H 0.0000 0.0000 'International Tables Vol C Tables 4.2.6.8 and 6.1.1.4'
N N 0.0061 0.0033 'International Tables Vol C Tables 4.2.6.8 and 6.1.1.4'
O O 0.0106 0.0060 'International Tables Vol C Tables 4.2.6.8 and 6.1.1.4'
F F 0.0171 0.0103 'International Tables Vol C Tables 4.2.6.8 and 6.1.1.4'
Ni Ni 0.3393 1.1124 'International Tables Vol C Tables 4.2.6.8 and 6.1.1.4'

loop_
_geom_angle_atom_site_label_1
_geom_angle_atom_site_label_2
_geom_angle_atom_site_label_3
_geom_angle
N2 Ni1 N1 94.63(19)
N2 Ni1 O1 178.4(2)
N1 Ni1 O1 86.94(17)
N2 Ni1 N3 86.98(19)
N1 Ni1 N3 178.3(2)
O1 Ni1 N3 91.45(18)
C1 O1 Ni1 114.1(3)
C3 N1 C2 121.7(4)
C3 N1 Ni1 128.0(4)
C2 N1 Ni1 110.3(3)
C16 N2 C15 120.4(4)
C16 N2 Ni1 113.1(3)
C15 N2 Ni1 126.5(3)
C17 N3 C20 103.8(4)
C17 N3 C21 113.7(4)
C20 N3 C21 108.7(4)
C17 N3 Ni1 104.6(3)
C20 N3 Ni1 114.5(3)
C21 N3 Ni1 111.4(3)
O2 C1 O1 122.3(5)
O2 C1 C2 121.3(4)
O1 C1 C2 116.3(5)
N1 C2 C1 107.3(4)
N1 C2 C28 109.8(4)
C1 C2 C28 111.7(4)
N1 C2 H2 109.3
C1 C2 H2 109.3
C28 C2 H2 109.3
N1 C3 C10 122.2(5)
N1 C3 C4 119.1(5)
C10 C3 C4 118.6(5)
C5 C4 C9 119.1(5)
C5 C4 C3 121.6(5)
C9 C4 C3 119.2(5)
C4 C5 C6 119.9(5)
C4 C5 H5 120.0
C6 C5 H5 120.0
C7 C6 C5 120.3(5)
C7 C6 H6 119.8
C5 C6 H6 119.8
C8 C7 C6 119.6(5)
C8 C7 H7 120.2
C6 C7 H7 120.2
C7 C8 C9 120.9(5)
C7 C8 H8 119.6
C9 C8 H8 119.6
C8 C9 C4 120.1(5)
C8 C9 H9 119.9
C4 C9 H9 119.9
C11 C10 C15 117.6(5)
C11 C10 C3 117.4(5)
C15 C10 C3 125.0(5)
C12 C11 C10 121.8(5)
C12 C11 H11 119.1
C10 C11 H11 119.1
C11 C12 C13 120.6(5)
C11 C12 H12 119.7
C13 C12 H12 119.7
C12 C13 C14 119.5(5)
C12 C13 H13 120.2
C14 C13 H13 120.2
C13 C14 C15 122.1(5)
C13 C14 H14 119.0
C15 C14 H14 119.0
C14 C15 N2 122.4(5)
C14 C15 C10 118.4(5)
N2 C15 C10 119.1(4)
O3 C16 N2 127.8(5)
O3 C16 C17 119.3(5)
N2 C16 C17 112.8(5)
N3 C17 C16 111.1(4)
N3 C17 C18 105.2(4)
C16 C17 C18 110.7(4)
N3 C17 H17 109.9
C16 C17 H17 109.9
C18 C17 H17 109.9
C17 C18 C19 105.9(4)
C17 C18 H18A 110.6
C19 C18 H18A 110.6
C17 C18 H18B 110.6
C19 C18 H18B 110.6
H18A C18 H18B 108.7
C20 C19 C18 102.1(4)
C20 C19 H19A 111.3
C18 C19 H19A 111.3
C20 C19 H19B 111.3
C18 C19 H19B 111.3
H19A C19 H19B 109.2
N3 C20 C19 104.2(4)
N3 C20 H20A 110.9
C19 C20 H20A 110.9
N3 C20 H20B 110.9
C19 C20 H20B 110.9
H20A C20 H20B 108.9
N3 C21 C22 114.9(4)
N3 C21 H21A 108.5
C22 C21 H21A 108.5
N3 C21 H21B 108.5
C22 C21 H21B 108.5
H21A C21 H21B 107.5
C23 C22 C27 116.3(5)
C23 C22 C21 122.1(5)
C27 C22 C21 121.6(5)
F1 C23 C24 118.8(5)
F1 C23 C22 117.8(5)
C24 C23 C22 123.4(6)
C23 C24 C25 118.3(6)
C23 C24 H24 120.8
C25 C24 H24 120.8
C26 C25 C24 120.6(6)
C26 C25 H25 119.7
C24 C25 H25 119.7
C25 C26 C27 120.4(6)
C25 C26 H26 119.8
C27 C26 H26 119.8
C26 C27 C22 120.8(6)
C26 C27 H27 119.6
C22 C27 H27 119.6
C29 C28 C2 114.1(5)
C29 C28 H28A 108.7
C2 C28 H28A 108.7
C29 C28 H28B 108.7
C2 C28 H28B 108.7
H28A C28 H28B 107.6
C30 C29 C28 114.7(5)
C30 C29 H29A 108.6
C28 C29 H29A 108.6
C30 C29 H29B 108.6
C28 C29 H29B 108.6
H29A C29 H29B 107.6
C31 C30 C29 111.6(5)
C31 C30 H30A 109.3
C29 C30 H30A 109.3
C31 C30 H30B 109.3
C29 C30 H30B 109.3
H30A C30 H30B 108.0
C32 C31 C30 125.7(7)
C32 C31 H31 117.2
C30 C31 H31 117.2
C31 C32 H32A 120.0
C31 C32 H32B 120.0
H32A C32 H32B 120.0
C33 O5 C35 117.7(6)
O4 C33 O5 122.2(7)
O4 C33 C34 123.8(7)
O5 C33 C34 113.4(6)
C33 C34 H34A 109.5
C33 C34 H34B 109.5
H34A C34 H34B 109.5
C33 C34 H34C 109.5
H34A C34 H34C 109.5
H34B C34 H34C 109.5
C36 C35 O5 114.8(9)
C36 C35 H35A 108.6
O5 C35 H35A 108.6
C36 C35 H35B 108.6
O5 C35 H35B 108.6
H35A C35 H35B 107.5
C35 C36 H36A 109.5
C35 C36 H36B 109.5
H36A C36 H36B 109.5
C35 C36 H36C 109.5
H36A C36 H36C 109.5
H36B C36 H36C 109.5

loop_
_geom_bond_atom_site_label_1
_geom_bond_atom_site_label_2
_geom_bond_distance
Ni1 N2 1.835(4)
Ni1 N1 1.842(4)
Ni1 O1 1.862(4)
Ni1 N3 1.932(4)
F1 C23 1.365(6)
O1 C1 1.293(6)
O2 C1 1.238(6)
O3 C16 1.232(6)
N1 C3 1.312(7)
N1 C2 1.485(6)
N2 C16 1.386(6)
N2 C15 1.408(6)
N3 C17 1.486(6)
N3 C20 1.492(6)
N3 C21 1.493(6)
C1 C2 1.490(7)
C2 C28 1.552(7)
C2 H2 1.0000
C3 C10 1.448(6)
C3 C4 1.497(7)
C4 C5 1.380(7)
C4 C9 1.397(7)
C5 C6 1.395(7)
C5 H5 0.9500
C6 C7 1.384(8)
C6 H6 0.9500
C7 C8 1.365(7)
C7 H7 0.9500
C8 C9 1.380(7)
C8 H8 0.9500
C9 H9 0.9500
C10 C11 1.415(7)
C10 C15 1.423(7)
C11 C12 1.354(7)
C11 H11 0.9500
C12 C13 1.373(7)
C12 H12 0.9500
C13 C14 1.375(7)
C13 H13 0.9500
C14 C15 1.389(6)
C14 H14 0.9500
C16 C17 1.495(7)
C17 C18 1.549(7)
C17 H17 1.0000
C18 C19 1.555(8)
C18 H18A 0.9900
C18 H18B 0.9900
C19 C20 1.517(7)
C19 H19A 0.9900
C19 H19B 0.9900
C20 H20A 0.9900
C20 H20B 0.9900
C21 C22 1.503(7)
C21 H21A 0.9900
C21 H21B 0.9900
C22 C23 1.383(7)
C22 C27 1.395(7)
C23 C24 1.368(8)
C24 C25 1.379(7)
C24 H24 0.9500
C25 C26 1.355(8)
C25 H25 0.9500
C26 C27 1.384(7)
C26 H26 0.9500
C27 H27 0.9500
C28 C29 1.516(7)
C28 H28A 0.9900
C28 H28B 0.9900
C29 C30 1.505(7)
C29 H29A 0.9900
C29 H29B 0.9900
C30 C31 1.503(7)
C30 H30A 0.9900
C30 H30B 0.9900
C31 C32 1.291(9)
C31 H31 0.9500
C32 H32A 0.9500
C32 H32B 0.9500
O4 C33 1.207(7)
O5 C33 1.281(8)
O5 C35 1.436(9)
C33 C34 1.481(8)
C34 H34A 0.9800
C34 H34B 0.9800
C34 H34C 0.9800
C35 C36 1.364(12)
C35 H35A 0.9900
C35 H35B 0.9900
C36 H36A 0.9800
C36 H36B 0.9800
C36 H36C 0.9800

loop_
_geom_torsion_atom_site_label_1
_geom_torsion_atom_site_label_2
_geom_torsion_atom_site_label_3
_geom_torsion_atom_site_label_4
_geom_torsion
N1 Ni1 O1 C1 9.2(4)
N3 Ni1 O1 C1 -170.4(3)
N2 Ni1 N1 C3 -17.7(5)
O1 Ni1 N1 C3 162.1(5)
N2 Ni1 N1 C2 161.3(3)
O1 Ni1 N1 C2 -18.9(3)
N1 Ni1 N2 C16 -155.6(4)
N3 Ni1 N2 C16 24.0(4)
N1 Ni1 N2 C15 23.9(4)
N3 Ni1 N2 C15 -156.5(4)
N2 Ni1 N3 C17 -30.4(3)
O1 Ni1 N3 C17 149.8(3)
N2 Ni1 N3 C20 -143.3(4)
O1 Ni1 N3 C20 36.9(4)
N2 Ni1 N3 C21 92.8(3)
O1 Ni1 N3 C21 -87.0(3)
Ni1 O1 C1 O2 179.5(4)
Ni1 O1 C1 C2 3.4(5)
C3 N1 C2 C1 -157.1(5)
Ni1 N1 C2 C1 23.8(5)
C3 N1 C2 C28 81.3(6)
Ni1 N1 C2 C28 -97.8(4)
O2 C1 C2 N1 166.0(4)
O1 C1 C2 N1 -17.8(6)
O2 C1 C2 C28 -73.6(6)
O1 C1 C2 C28 102.5(5)
C2 N1 C3 C10 -173.7(5)
Ni1 N1 C3 C10 5.3(8)
C2 N1 C3 C4 9.2(7)
Ni1 N1 C3 C4 -171.8(4)
N1 C3 C4 C5 -108.1(6)
C10 C3 C4 C5 74.7(7)
N1 C3 C4 C9 73.2(7)
C10 C3 C4 C9 -104.0(6)
C9 C4 C5 C6 0.9(8)
C3 C4 C5 C6 -177.9(5)
C4 C5 C6 C7 0.3(8)
C5 C6 C7 C8 -1.8(9)
C6 C7 C8 C9 2.0(9)
C7 C8 C9 C4 -0.7(8)
C5 C4 C9 C8 -0.7(8)
C3 C4 C9 C8 178.1(5)
N1 C3 C10 C11 -173.3(5)
C4 C3 C10 C11 3.8(8)
N1 C3 C10 C15 8.3(9)
C4 C3 C10 C15 -174.6(5)
C15 C10 C11 C12 -0.6(8)
C3 C10 C11 C12 -179.1(5)
C10 C11 C12 C13 -0.8(8)
C11 C12 C13 C14 0.9(8)
C12 C13 C14 C15 0.5(8)
C13 C14 C15 N2 -179.8(5)
C13 C14 C15 C10 -1.9(8)
C16 N2 C15 C14 -20.5(7)
Ni1 N2 C15 C14 160.0(4)
C16 N2 C15 C10 161.7(5)
Ni1 N2 C15 C10 -17.8(7)
C11 C10 C15 C14 1.9(7)
C3 C10 C15 C14 -179.7(6)
C11 C10 C15 N2 179.8(4)
C3 C10 C15 N2 -1.8(8)
C15 N2 C16 O3 -11.0(8)
Ni1 N2 C16 O3 168.6(5)
C15 N2 C16 C17 170.3(4)
Ni1 N2 C16 C17 -10.2(5)
C20 N3 C17 C16 151.7(4)
C21 N3 C17 C16 -90.4(5)
Ni1 N3 C17 C16 31.3(4)
C20 N3 C17 C18 31.9(5)
C21 N3 C17 C18 149.8(4)
Ni1 N3 C17 C18 -88.5(4)
O3 C16 C17 N3 165.8(5)
N2 C16 C17 N3 -15.4(6)
O3 C16 C17 C18 -77.8(6)
N2 C16 C17 C18 101.1(5)
N3 C17 C18 C19 -8.2(5)
C16 C17 C18 C19 -128.3(5)
C17 C18 C19 C20 -18.0(6)
C17 N3 C20 C19 -44.4(5)
C21 N3 C20 C19 -165.8(4)
Ni1 N3 C20 C19 68.9(5)
C18 C19 C20 N3 37.9(5)
C17 N3 C21 C22 55.8(6)
C20 N3 C21 C22 170.9(4)
Ni1 N3 C21 C22 -62.0(5)
N3 C21 C22 C23 93.1(6)
N3 C21 C22 C27 -87.7(6)
C27 C22 C23 F1 -178.7(5)
C21 C22 C23 F1 0.6(8)
C27 C22 C23 C24 -0.4(8)
C21 C22 C23 C24 178.9(5)
F1 C23 C24 C25 -179.7(5)
C22 C23 C24 C25 2.0(9)
C23 C24 C25 C26 -1.2(10)
C24 C25 C26 C27 -1.1(9)
C25 C26 C27 C22 2.8(9)
C23 C22 C27 C26 -2.1(8)
C21 C22 C27 C26 178.7(5)
N1 C2 C28 C29 -170.3(4)
C1 C2 C28 C29 70.8(6)
C2 C28 C29 C30 68.7(6)
C28 C29 C30 C31 178.7(5)
C29 C30 C31 C32 119.7(9)
C35 O5 C33 O4 1.2(14)
C35 O5 C33 C34 172.8(9)
C33 O5 C35 C36 -131.4(10)
